data_2100896
loop_
_publ_author_name
'Koh, L.-L.'
'Lam, Y.'
'Sim, K. Y.'
'Huang, H. H.'

_publ_section_title
;
 Structures of <i>meso</i>- and (+-)-1,2-dinitro-1,2-diphenylethane and
 2,3-dinitro-2,3-diphenylbutane
;
_journal_issue 1
_journal_name_full 'Acta Crystallographica Section B'
_journal_page_first 116
_journal_page_last 123
_journal_paper_doi 10.1107/S0108768192007328
_journal_volume 49
_journal_year 1993
_chemical_formula_sum 'C16 H16 N2 O4'
_chemical_formula_weight 300.3
_symmetry_cell_setting monoclinic
_symmetry_space_group_name_Hall '-C 2yc'
_symmetry_space_group_name_H-M 'C 1 2/c 1'
_cell_angle_alpha 90
_cell_angle_beta 129.14(2)
_cell_angle_gamma 90
_cell_formula_units_Z 4
_cell_length_a 17.928(5)
_cell_length_b 8.713(2)
_cell_length_c 12.366(4)
_cell_volume 1498.2(8)
_diffrn_radiation_type Mo
_diffrn_radiation_wavelength 0.71069
_exptl_absorpt_coefficient_mu 0.097
_exptl_crystal_density_diffrn 1.331
_exptl_crystal_F_000 632
_cod_data_source_file hl1009.cif
_cod_data_source_block hl1009d
_cod_original_cell_volume 1498.2(7)
_cod_database_code 2100896

loop_
_atom_site_label
_atom_site_fract_x
_atom_site_fract_y
_atom_site_fract_z
_atom_site_U_iso_or_equiv
C1 .1027(2) .1609(3) .4549(2) .0550(10)
C2 .05710(10) .1398(2) .3019(2) .0420(10)
C11 .09580(10) .2590(2) .2571(2) .0450(10)
C12 .1176(2) .2231(3) .1707(3) .064(2)
C13 .1521(2) .3323(4) .1320(3) .081(2)
C14 .1648(2) .4781(4) .1768(3) .080(2)
C15 .1432(2) .5192(3) .2613(3) .075(2)
C16 .1096(2) .4090(3) .3035(2) .058(2)
N1 .0928(2) -.0174(2) .2910(2) .0560(10)
O1 .04180(10) -.0881(2) .1824(2) .0750(10)
O2 .17240(10) -.0588(2) .3914(2) .0860(10)

loop_
_geom_angle_atom_site_label_1
_geom_angle_atom_site_label_2
_geom_angle_atom_site_label_3
_geom_angle
O1 N1 O2 124.1(2)
C1 C2 N1 106.6(2)
C11 C2 N1 105.1(2)
N1 C2 C2A 108.70(10)
C1 C2 C2A 114.3(3)
C1 C2 C11 110.9(2)
C11 C2 C2A 110.7(2)

loop_
_geom_bond_atom_site_label_1
_geom_bond_atom_site_label_2
_geom_bond_distance
C1 C2 1.525(3)
C2 C11 1.534(4)
N1 O1 1.212(3)
C2 C2A 1.589(4)
C2 N1 1.554(3)
N1 O2 1.212(2)
